data_7015044
loop_
_publ_author_name
'Pushkarevsky, Nikolay A.'
'Konchenko, Sergey N.'
'Zabel, Manfred'
'Bodensteiner, Michael'
'Scheer, Manfred'

_publ_section_title
;
 Dimerization of pentanuclear clusters [Fe(3)Q(AsMe)(CO)(9)] (Q = Se,
 Te) as a conversion pathway to novel cubane-like aggregates.
;
_journal_issue 9
_journal_name_full 'Dalton transactions (Cambridge, England : 2003)'
_journal_page_first 2067
_journal_page_last 2074
_journal_paper_doi 10.1039/c0dt01587c
_journal_volume 40
_journal_year 2011
_chemical_formula_sum 'C14 H6 As2 Fe4 O12 Te2'
_chemical_formula_weight 994.63
_chemical_name_systematic
;
?
;
_space_group_IT_number 46
_symmetry_cell_setting orthorhombic
_symmetry_space_group_name_Hall 'I 2 -2a'
_symmetry_space_group_name_H-M 'I m a 2'
_atom_sites_solution_hydrogens geom
_atom_sites_solution_primary direct
_atom_sites_solution_secondary difmap
_audit_creation_method SHELXL-97
_cell_angle_alpha 90.00
_cell_angle_beta 90.00
_cell_angle_gamma 90.00
_cell_formula_units_Z 8
_cell_length_a 26.694(3)
_cell_length_b 16.950(2)
_cell_length_c 11.046(2)
_cell_measurement_reflns_used 1316
_cell_measurement_temperature 203(2)
_cell_measurement_theta_max 22.42
_cell_measurement_theta_min 2.04
_cell_volume 4997.9(12)
_computing_cell_refinement 'STOE IPDS software'
_computing_data_collection 'STOE IPDS software'
_computing_data_reduction 'STOE IPDS software'
_computing_molecular_graphics SIEMENS-XP
_computing_publication_material SHELXL-97
_computing_structure_refinement 'SHELXL-97 (Sheldrick, 1997)'
_computing_structure_solution 'SHELXS-97 (Sheldrick, 1990)'
_diffrn_ambient_temperature 203(2)
_diffrn_measured_fraction_theta_full 0.987
_diffrn_measured_fraction_theta_max 0.987
_diffrn_measurement_device_type 'STOE IPDS'
_diffrn_measurement_method rotation
_diffrn_radiation_monochromator graphite
_diffrn_radiation_source 'fine-focus sealed tube'
_diffrn_radiation_type AgK\a
_diffrn_radiation_wavelength 0.56087
_diffrn_reflns_av_R_equivalents 0.0517
_diffrn_reflns_av_sigmaI/netI 0.0396
_diffrn_reflns_limit_h_max 35
_diffrn_reflns_limit_h_min -35
_diffrn_reflns_limit_k_max 23
_diffrn_reflns_limit_k_min -22
_diffrn_reflns_limit_l_max 14
_diffrn_reflns_limit_l_min -14
_diffrn_reflns_number 17892
_diffrn_reflns_theta_full 22.42
_diffrn_reflns_theta_max 22.42
_diffrn_reflns_theta_min 2.04
_exptl_absorpt_coefficient_mu 3.801
_exptl_absorpt_correction_T_max 0.7962
_exptl_absorpt_correction_T_min 0.5429
_exptl_absorpt_correction_type numerical
_exptl_absorpt_process_details 'program faceit'
_exptl_crystal_colour black
_exptl_crystal_density_diffrn 2.644
_exptl_crystal_density_method 'not measured'
_exptl_crystal_description plate
_exptl_crystal_F_000 3680
_exptl_crystal_size_max 0.20
_exptl_crystal_size_mid 0.20
_exptl_crystal_size_min 0.06
_refine_diff_density_max 1.560
_refine_diff_density_min -1.020
_refine_diff_density_rms 0.148
_refine_ls_abs_structure_details 'Flack H D (1983), Acta Cryst. A39, 876-881'
_refine_ls_abs_structure_Flack 0.51(2)
_refine_ls_extinction_method none
_refine_ls_goodness_of_fit_ref 1.033
_refine_ls_hydrogen_treatment constr
_refine_ls_matrix_type full
_refine_ls_number_parameters 325
_refine_ls_number_reflns 6323
_refine_ls_number_restraints 1
_refine_ls_restrained_S_all 1.033
_refine_ls_R_factor_all 0.0407
_refine_ls_R_factor_gt 0.0330
_refine_ls_shift/su_max 0.001
_refine_ls_shift/su_mean 0.000
_refine_ls_structure_factor_coef Fsqd
_refine_ls_weighting_details 'calc w=1/[\s^2^(Fo^2^)+(0.0428P)^2^+15.9401P] where P=(Fo^2^+2Fc^2^)/3'
_refine_ls_weighting_scheme calc
_refine_ls_wR_factor_gt 0.0761
_refine_ls_wR_factor_ref 0.0798
_reflns_number_gt 5670
_reflns_number_total 6323
_reflns_threshold_expression >2sigma(I)
_cod_data_source_file C0DT01587C.TXT
_cod_data_source_block 2b_ort
_cod_original_sg_symbol_H-M Ima2
_cod_database_code 7015044

loop_
_symmetry_equiv_pos_as_xyz
'x, y, z'
'-x, -y, z'
'x+1/2, -y, z'
'-x+1/2, y, z'
'x+1/2, y+1/2, z+1/2'
'-x+1/2, -y+1/2, z+1/2'
'x+1, -y+1/2, z+1/2'
'-x+1, y+1/2, z+1/2'

loop_
_atom_site_label
_atom_site_type_symbol
_atom_site_fract_x
_atom_site_fract_y
_atom_site_fract_z
_atom_site_U_iso_or_equiv
_atom_site_adp_type
_atom_site_occupancy
_atom_site_symmetry_multiplicity
_atom_site_calc_flag
_atom_site_refinement_flags
_atom_site_disorder_assembly
_atom_site_disorder_group
Te1 Te 0.314412(14) 0.02546(2) 0.22127(4) 0.02169(8) Uani 1 1 d . . .
As1 As 0.2500 0.06389(5) 0.46168(8) 0.02120(17) Uani 1 2 d S . .
C1 C 0.2500 0.1237(6) 0.6131(10) 0.034(2) Uani 1 2 d S . .
H1A H 0.2244 0.1642 0.6096 0.051 Uiso 0.50 1 calc PR . .
H1B H 0.2825 0.1482 0.6245 0.051 Uiso 0.50 1 calc PR . .
H1C H 0.2431 0.0884 0.6802 0.051 Uiso 0.50 1 calc PR . .
As2 As 0.2500 -0.10087(5) 0.37548(8) 0.02124(16) Uani 1 2 d S . .
C2 C 0.2500 -0.2116(5) 0.4268(10) 0.039(2) Uani 1 2 d S . .
H2A H 0.2757 -0.2402 0.3829 0.058 Uiso 0.50 1 calc PR . .
H2B H 0.2175 -0.2348 0.4100 0.058 Uiso 0.50 1 calc PR . .
H2C H 0.2568 -0.2145 0.5130 0.058 Uiso 0.50 1 calc PR . .
Fe1 Fe 0.2500 0.13727(7) 0.27381(12) 0.0205(2) Uani 1 2 d S . .
Fe2 Fe 0.2500 -0.08526(7) 0.15955(11) 0.0232(2) Uani 1 2 d S . .
Fe3 Fe 0.32059(3) -0.02479(5) 0.44588(8) 0.02313(18) Uani 1 1 d . . .
C3 C 0.2500 0.1664(5) 0.1146(9) 0.0297(18) Uani 1 2 d S . .
O3 O 0.2500 0.1807(5) 0.0147(8) 0.049(2) Uani 1 2 d S . .
C4 C 0.3013(3) 0.2011(4) 0.3213(7) 0.0323(14) Uani 1 1 d . . .
O4 O 0.3337(2) 0.2396(4) 0.3494(6) 0.0510(15) Uani 1 1 d . . .
C6 C 0.3010(3) -0.1559(4) 0.1486(7) 0.0370(15) Uani 1 1 d . . .
O6 O 0.3323(2) -0.2006(4) 0.1441(7) 0.0556(16) Uani 1 1 d . . .
C7 C 0.2500 -0.0536(7) -0.0003(11) 0.040(2) Uani 1 2 d S . .
O7 O 0.2500 -0.0338(6) -0.0970(9) 0.064(3) Uani 1 2 d S . .
C9 C 0.3120(3) -0.0656(4) 0.5938(6) 0.0318(14) Uani 1 1 d . . .
O9 O 0.3081(2) -0.0928(4) 0.6870(5) 0.0547(16) Uani 1 1 d . . .
C10 C 0.3690(2) -0.0972(4) 0.4037(7) 0.0310(14) Uani 1 1 d . . .
O10 O 0.3983(2) -0.1408(3) 0.3789(6) 0.0458(13) Uani 1 1 d . . .
C11 C 0.3613(3) 0.0556(4) 0.4924(8) 0.0380(16) Uani 1 1 d . . .
O11 O 0.3845(2) 0.1073(4) 0.5263(8) 0.0602(18) Uani 1 1 d . . .
Te2 Te 0.437647(14) -0.02676(2) 1.10865(4) 0.02463(9) Uani 1 1 d . . .
As3 As 0.48485(2) 0.08345(3) 0.90165(6) 0.02449(13) Uani 1 1 d . . .
C12 C 0.4676(3) 0.1714(4) 0.7979(7) 0.0419(19) Uani 1 1 d . . .
H12A H 0.4324 0.1841 0.8078 0.063 Uiso 1 1 calc R . .
H12B H 0.4740 0.1573 0.7142 0.063 Uiso 1 1 calc R . .
H12C H 0.4878 0.2168 0.8197 0.063 Uiso 1 1 calc R . .
Fe4 Fe 0.43208(3) -0.03010(5) 0.87116(9) 0.02626(19) Uani 1 1 d . . .
Fe5 Fe 0.48010(3) 0.11296(5) 1.11417(9) 0.02367(17) Uani 1 1 d . . .
C13 C 0.3769(3) 0.0330(4) 0.8650(8) 0.0367(16) Uani 1 1 d . . .
O13 O 0.3436(2) 0.0730(3) 0.8574(7) 0.0589(18) Uani 1 1 d . . .
C14 C 0.3986(3) -0.1242(4) 0.8759(8) 0.0425(18) Uani 1 1 d . . .
O14 O 0.3779(3) -0.1822(3) 0.8783(7) 0.065(2) Uani 1 1 d . . .
C15 C 0.4426(3) -0.0348(4) 0.7095(8) 0.0381(16) Uani 1 1 d . . .
O15 O 0.4489(3) -0.0398(4) 0.6101(6) 0.0589(17) Uani 1 1 d . . .
C16 C 0.4809(3) 0.1131(4) 1.2803(7) 0.0328(14) Uani 1 1 d . . .
O16 O 0.4813(3) 0.1121(4) 1.3811(6) 0.0576(16) Uani 1 1 d . . .
C17 C 0.5192(3) 0.1991(4) 1.0935(7) 0.0348(15) Uani 1 1 d . . .
O17 O 0.5440(2) 0.2522(3) 1.0776(7) 0.0588(18) Uani 1 1 d . . .
C18 C 0.4209(3) 0.1648(4) 1.0964(6) 0.0314(13) Uani 1 1 d . . .
O18 O 0.3845(2) 0.1980(3) 1.0849(6) 0.0484(15) Uani 1 1 d . . .

loop_
_atom_site_aniso_label
_atom_site_aniso_U_11
_atom_site_aniso_U_22
_atom_site_aniso_U_33
_atom_site_aniso_U_23
_atom_site_aniso_U_13
_atom_site_aniso_U_12
Te1 0.01908(16) 0.02158(18) 0.02442(19) 0.00043(16) 0.00282(15) 0.00099(13)
As1 0.0215(4) 0.0202(4) 0.0218(4) -0.0008(3) 0.000 0.000
C1 0.043(5) 0.031(4) 0.029(5) -0.012(4) 0.000 0.000
As2 0.0215(4) 0.0190(4) 0.0232(4) 0.0014(3) 0.000 0.000
C2 0.049(6) 0.020(4) 0.048(7) 0.015(4) 0.000 0.000
Fe1 0.0214(5) 0.0154(5) 0.0248(6) 0.0008(4) 0.000 0.000
Fe2 0.0260(6) 0.0218(6) 0.0218(6) -0.0045(5) 0.000 0.000
Fe3 0.0209(4) 0.0238(4) 0.0247(4) 0.0012(3) -0.0038(3) 0.0010(3)
C3 0.036(4) 0.024(4) 0.030(5) -0.005(4) 0.000 0.000
O3 0.061(5) 0.047(5) 0.038(4) 0.017(4) 0.000 0.000
C4 0.031(3) 0.033(3) 0.034(3) -0.007(3) 0.004(3) -0.001(3)
O4 0.047(3) 0.044(3) 0.062(4) -0.014(3) -0.005(3) -0.020(3)
C6 0.041(4) 0.037(4) 0.033(4) -0.003(3) -0.002(3) -0.003(3)
O6 0.052(3) 0.048(3) 0.067(4) -0.019(3) -0.003(3) 0.020(3)
C7 0.043(6) 0.044(6) 0.032(6) -0.004(5) 0.000 0.000
O7 0.066(6) 0.093(8) 0.032(5) -0.009(5) 0.000 0.000
C9 0.031(3) 0.038(4) 0.026(3) 0.000(3) 0.000(3) -0.004(3)
O9 0.054(4) 0.078(5) 0.031(3) 0.014(3) -0.007(3) 0.009(3)
C10 0.033(3) 0.028(3) 0.032(3) 0.003(3) -0.004(3) 0.001(2)
O10 0.041(3) 0.046(3) 0.050(3) 0.003(3) 0.005(3) 0.019(2)
C11 0.034(3) 0.034(3) 0.046(4) -0.002(3) -0.008(3) 0.002(3)
O11 0.045(3) 0.041(3) 0.094(5) -0.018(3) -0.021(3) -0.010(3)
Te2 0.01998(17) 0.02192(18) 0.0320(2) 0.00389(17) 0.00244(16) 0.00170(13)
As3 0.0245(3) 0.0203(3) 0.0287(3) 0.0005(2) 0.0036(3) 0.0028(2)
C12 0.053(4) 0.023(3) 0.050(5) 0.020(3) 0.006(4) 0.007(3)
Fe4 0.0254(4) 0.0217(4) 0.0316(5) 0.0018(3) -0.0065(4) 0.0017(3)
Fe5 0.0243(4) 0.0191(4) 0.0276(4) -0.0015(4) 0.0046(4) 0.0033(3)
C13 0.030(3) 0.026(3) 0.053(5) 0.004(3) -0.011(3) -0.002(2)
O13 0.036(3) 0.044(3) 0.097(5) 0.001(3) -0.015(3) 0.016(3)
C14 0.044(4) 0.034(4) 0.049(5) -0.001(3) -0.021(4) -0.002(3)
O14 0.078(4) 0.034(3) 0.084(5) 0.009(3) -0.030(4) -0.021(3)
C15 0.040(4) 0.033(4) 0.041(4) 0.001(3) -0.012(3) 0.001(3)
O15 0.066(4) 0.077(4) 0.034(3) -0.002(3) -0.021(3) 0.009(3)
C16 0.030(3) 0.034(3) 0.034(4) 0.003(3) 0.005(3) 0.002(3)
O16 0.060(4) 0.075(4) 0.038(4) 0.002(3) 0.001(3) 0.000(3)
C17 0.033(3) 0.033(3) 0.039(4) -0.001(3) 0.013(3) 0.004(3)
O17 0.058(4) 0.028(3) 0.091(5) -0.009(3) 0.025(4) -0.013(3)
C18 0.036(3) 0.032(3) 0.026(3) 0.003(3) 0.004(3) 0.000(3)
O18 0.041(3) 0.039(3) 0.065(4) 0.010(3) 0.000(3) 0.019(2)

loop_
_atom_type_symbol
_atom_type_description
_atom_type_scat_dispersion_real
_atom_type_scat_dispersion_imag
_atom_type_scat_source
C C 0.0015 0.0009 'International Tables Vol C Tables 4.2.6.8 and 6.1.1.4'
H H 0.0000 0.0000 'International Tables Vol C Tables 4.2.6.8 and 6.1.1.4'
O O 0.0056 0.0036 'International Tables Vol C Tables 4.2.6.8 and 6.1.1.4'
Fe Fe 0.2886 0.5448 'International Tables Vol C Tables 4.2.6.8 and 6.1.1.4'
As As 0.2758 1.3314 'International Tables Vol C Tables 4.2.6.8 and 6.1.1.4'
Te Te -0.9710 1.0960 'International Tables Vol C Tables 4.2.6.8 and 6.1.1.4'

loop_
_geom_angle_atom_site_label_1
_geom_angle_atom_site_label_2
_geom_angle_atom_site_label_3
_geom_angle
_geom_angle_site_symmetry_1
_geom_angle_site_symmetry_3
_geom_angle_publ_flag
Fe1 Te1 Fe3 93.81(4) . . ?
Fe1 Te1 Fe2 98.28(3) . . ?
Fe3 Te1 Fe2 93.12(4) . . ?
C1 As1 Fe3 112.60(17) . 4 ?
C1 As1 Fe3 112.60(17) . . ?
Fe3 As1 Fe3 102.46(5) 4 . ?
C1 As1 Fe1 117.8(3) . . ?
Fe3 As1 Fe1 104.94(4) 4 . ?
Fe3 As1 Fe1 104.94(4) . . ?
C2 As2 Fe2 113.1(3) . . ?
C2 As2 Fe3 114.74(18) . . ?
Fe2 As2 Fe3 105.16(4) . . ?
C2 As2 Fe3 114.74(18) . 4 ?
Fe2 As2 Fe3 105.16(4) . 4 ?
Fe3 As2 Fe3 102.74(5) . 4 ?
C4 Fe1 C4 97.4(4) . 4 ?
C4 Fe1 C3 96.7(3) . . ?
C4 Fe1 C3 96.7(3) 4 . ?
C4 Fe1 As1 93.3(2) . . ?
C4 Fe1 As1 93.3(2) 4 . ?
C3 Fe1 As1 164.8(3) . . ?
C4 Fe1 Te1 170.0(2) . 4 ?
C4 Fe1 Te1 90.0(2) 4 4 ?
C3 Fe1 Te1 89.0(2) . 4 ?
As1 Fe1 Te1 79.54(4) . 4 ?
C4 Fe1 Te1 90.0(2) . . ?
C4 Fe1 Te1 170.0(2) 4 . ?
C3 Fe1 Te1 89.0(2) . . ?
As1 Fe1 Te1 79.54(4) . . ?
Te1 Fe1 Te1 81.88(4) 4 . ?
C6 Fe2 C6 97.1(5) 4 . ?
C6 Fe2 C7 97.3(3) 4 . ?
C6 Fe2 C7 97.3(3) . . ?
C6 Fe2 As2 89.6(2) 4 . ?
C6 Fe2 As2 89.6(2) . . ?
C7 Fe2 As2 169.4(4) . . ?
C6 Fe2 Te1 167.3(2) 4 . ?
C6 Fe2 Te1 89.9(2) . . ?
C7 Fe2 Te1 92.3(3) . . ?
As2 Fe2 Te1 79.71(4) . . ?
C6 Fe2 Te1 89.9(2) 4 4 ?
C6 Fe2 Te1 167.3(2) . 4 ?
C7 Fe2 Te1 92.3(3) . 4 ?
As2 Fe2 Te1 79.71(4) . 4 ?
Te1 Fe2 Te1 81.47(4) . 4 ?
C9 Fe3 C11 96.2(4) . . ?
C9 Fe3 C10 93.7(3) . . ?
C11 Fe3 C10 98.7(3) . . ?
C9 Fe3 As2 89.3(2) . . ?
C11 Fe3 As2 163.6(2) . . ?
C10 Fe3 As2 96.3(2) . . ?
C9 Fe3 As1 94.3(2) . . ?
C11 Fe3 As1 88.8(2) . . ?
C10 Fe3 As1 168.4(2) . . ?
As2 Fe3 As1 75.33(4) . . ?
C9 Fe3 Te1 168.4(2) . . ?
C11 Fe3 Te1 93.5(3) . . ?
C10 Fe3 Te1 91.2(2) . . ?
As2 Fe3 Te1 79.63(4) . . ?
As1 Fe3 Te1 79.50(3) . . ?
O3 C3 Fe1 176.7(8) . . ?
O4 C4 Fe1 178.6(7) . . ?
O6 C6 Fe2 178.4(8) . . ?
O7 C7 Fe2 179.5(11) . . ?
O9 C9 Fe3 177.6(7) . . ?
O10 C10 Fe3 179.5(7) . . ?
O11 C11 Fe3 175.8(8) . . ?
Fe5 Te2 Fe4 93.84(3) . . ?
Fe5 Te2 Fe5 98.04(3) . 2_655 ?
Fe4 Te2 Fe5 93.33(3) . 2_655 ?
C12 As3 Fe5 113.9(3) . . ?
C12 As3 Fe4 113.2(3) . . ?
Fe5 As3 Fe4 105.79(4) . . ?
C12 As3 Fe4 115.0(3) . 2_655 ?
Fe5 As3 Fe4 105.20(4) . 2_655 ?
Fe4 As3 Fe4 102.59(4) . 2_655 ?
C15 Fe4 C13 96.6(4) . . ?
C15 Fe4 C14 93.8(4) . . ?
C13 Fe4 C14 96.8(3) . . ?
C15 Fe4 As3 94.7(2) . . ?
C13 Fe4 As3 90.5(2) . . ?
C14 Fe4 As3 168.1(2) . . ?
C15 Fe4 As3 88.8(2) . 2_655 ?
C13 Fe4 As3 165.0(2) . 2_655 ?
C14 Fe4 As3 96.8(2) . 2_655 ?
As3 Fe4 As3 75.12(4) . 2_655 ?
C15 Fe4 Te2 167.7(2) . . ?
C13 Fe4 Te2 94.0(3) . . ?
C14 Fe4 Te2 91.0(3) . . ?
As3 Fe4 Te2 79.06(3) . . ?
As3 Fe4 Te2 79.47(3) 2_655 . ?
C17 Fe5 C18 95.6(3) . . ?
C17 Fe5 C16 96.8(3) . . ?
C18 Fe5 C16 96.7(3) . . ?
C17 Fe5 As3 90.8(2) . . ?
C18 Fe5 As3 92.4(2) . . ?
C16 Fe5 As3 167.5(2) . . ?
C17 Fe5 Te2 166.8(2) . . ?
C18 Fe5 Te2 93.3(2) . . ?
C16 Fe5 Te2 91.7(2) . . ?
As3 Fe5 Te2 79.19(3) . . ?
C17 Fe5 Te2 87.9(2) . 2_655 ?
C18 Fe5 Te2 171.2(2) . 2_655 ?
C16 Fe5 Te2 90.8(2) . 2_655 ?
As3 Fe5 Te2 79.53(3) . 2_655 ?
Te2 Fe5 Te2 81.90(3) . 2_655 ?
O13 C13 Fe4 177.6(8) . . ?
O14 C14 Fe4 179.8(8) . . ?
O15 C15 Fe4 178.1(7) . . ?
O16 C16 Fe5 179.0(8) . . ?
O17 C17 Fe5 178.2(7) . . ?
O18 C18 Fe5 178.9(6) . . ?

loop_
_geom_bond_atom_site_label_1
_geom_bond_atom_site_label_2
_geom_bond_distance
_geom_bond_site_symmetry_2
_geom_bond_publ_flag
Te1 Fe1 2.6240(10) . ?
Te1 Fe3 2.6283(11) . ?
Te1 Fe2 2.6350(11) . ?
As1 C1 1.956(9) . ?
As1 Fe3 2.4166(11) 4 ?
As1 Fe3 2.4166(11) . ?
As1 Fe1 2.4195(15) . ?
As2 C2 1.960(9) . ?
As2 Fe2 2.3998(15) . ?
As2 Fe3 2.4120(11) . ?
As2 Fe3 2.4120(11) 4 ?
Fe1 C4 1.821(7) . ?
Fe1 C4 1.821(7) 4 ?
Fe1 C3 1.827(11) . ?
Fe1 Te1 2.6240(10) 4 ?
Fe2 C6 1.817(8) 4 ?
Fe2 C6 1.817(8) . ?
Fe2 C7 1.845(12) . ?
Fe2 Te1 2.6350(11) 4 ?
Fe3 C9 1.789(7) . ?
Fe3 C11 1.816(7) . ?
Fe3 C10 1.842(7) . ?
C3 O3 1.129(13) . ?
C4 O4 1.128(9) . ?
C6 O6 1.130(9) . ?
C7 O7 1.120(15) . ?
C9 O9 1.133(9) . ?
C10 O10 1.111(8) . ?
C11 O11 1.138(9) . ?
Te2 Fe5 2.6261(10) . ?
Te2 Fe4 2.6281(12) . ?
Te2 Fe5 2.6380(10) 2_655 ?
As3 C12 1.936(6) . ?
As3 Fe5 2.4036(13) . ?
As3 Fe4 2.4085(11) . ?
As3 Fe4 2.4184(11) 2_655 ?
Fe4 C15 1.810(9) . ?
Fe4 C13 1.821(7) . ?
Fe4 C14 1.829(8) . ?
Fe4 As3 2.4184(11) 2_655 ?
Fe5 C17 1.810(7) . ?
Fe5 C18 1.818(7) . ?
Fe5 C16 1.835(8) . ?
Fe5 Te2 2.6380(10) 2_655 ?
C13 O13 1.122(8) . ?
C14 O14 1.129(9) . ?
C15 O15 1.115(11) . ?
C16 O16 1.114(9) . ?
C17 O17 1.131(9) . ?
C18 O18 1.130(8) . ?
